data_2103121
loop_
_publ_author_name
'K\'alm\'an, Alajos'
'F\'abi\'an, L\'aszl\'o'
'Argay, Gyula'
'Bern\'ath, G\'abor'
'Gyarmati, Zsuzsanna'

_publ_section_title
;
 Novel predicted patterns of supramolecular self-assembly afforded by
 tetrameric R~4~^4^(12) rings of C~2~ symmetry in the crystal
 structures of 2-hydroxy-1-cyclopentanecarboxylic acid, 2-hydroxy-1-
 cyclohexanecarboxylic acid and 2-hydroxy-1-cycloheptanecarboxylic acid.
;
_journal_issue 3
_journal_name_full 'Acta Crystallographica, Section B'
_journal_page_first 494
_journal_page_last 501
_journal_paper_doi 10.1107/S0108768102001854
_journal_volume 58
_journal_year 2002
_chemical_formula_moiety 'C7 H12 O3'
_chemical_formula_sum 'C7 H12 O3'
_chemical_formula_weight 144.17
_chemical_name_systematic
;
 (1R*,2S*)-2-hydroxy-1-cyclohexanecarboxylic acid
;
_space_group_IT_number 15
_symmetry_cell_setting monoclinic
_symmetry_space_group_name_Hall '-C 2yc'
_symmetry_space_group_name_H-M 'C 1 2/c 1'
_atom_sites_solution_hydrogens geom
_atom_sites_solution_primary direct
_atom_sites_solution_secondary difmap
_audit_creation_method SHELXL-97
_cell_angle_alpha 90.00
_cell_angle_beta 97.70(3)
_cell_angle_gamma 90.00
_cell_formula_units_Z 8
_cell_length_a 21.436(8)
_cell_length_b 5.9740(10)
_cell_length_c 12.095(3)
_cell_measurement_reflns_used 25
_cell_measurement_temperature 293(2)
_cell_measurement_theta_max 34.52
_cell_measurement_theta_min 30.08
_cell_volume 1534.9(7)
_computing_cell_refinement 'CAD4 Express'
_computing_data_collection 'CAD4 Express'
_computing_data_reduction 'XCAD4 (Harms  1996)'
_computing_molecular_graphics 'PLATON (Spek  1998)'
_computing_structure_refinement 'SHELXL-97 (Sheldrick  1997)'
_computing_structure_solution 'SHELXS-97 (Sheldrick  1997)'
_diffrn_ambient_temperature 293(2)
_diffrn_measured_fraction_theta_full 1.000
_diffrn_measured_fraction_theta_max 1.000
_diffrn_measurement_device_type 'Enraf-Nonius CAD4'
_diffrn_measurement_method \w--2\q
_diffrn_radiation_monochromator graphite
_diffrn_radiation_source 'fine-focus sealed tube'
_diffrn_radiation_type CuK\a
_diffrn_radiation_wavelength 1.54180
_diffrn_reflns_av_R_equivalents 0.0104
_diffrn_reflns_av_sigmaI/netI 0.0123
_diffrn_reflns_limit_h_max 26
_diffrn_reflns_limit_h_min -26
_diffrn_reflns_limit_k_max 7
_diffrn_reflns_limit_k_min 0
_diffrn_reflns_limit_l_max 15
_diffrn_reflns_limit_l_min 0
_diffrn_reflns_number 1794
_diffrn_reflns_theta_full 75.63
_diffrn_reflns_theta_max 75.63
_diffrn_reflns_theta_min 4.16
_diffrn_standards_decay_% 16
_diffrn_standards_interval_time 60
_diffrn_standards_number 3
_exptl_absorpt_coefficient_mu 0.807
_exptl_absorpt_correction_T_max 0.9762
_exptl_absorpt_correction_T_min 0.7383
_exptl_absorpt_correction_type psi-scan
_exptl_absorpt_process_details 'North A.C., Philips, D.C. & Mathews, F. (1968) Acta Cryst. A24, 350-359'
_exptl_crystal_colour colourless
_exptl_crystal_density_diffrn 1.248
_exptl_crystal_density_method 'not measured'
_exptl_crystal_description block
_exptl_crystal_F_000 624
_exptl_crystal_size_max 0.40
_exptl_crystal_size_mid 0.25
_exptl_crystal_size_min 0.03
_refine_diff_density_max 0.189
_refine_diff_density_min -0.157
_refine_ls_extinction_method none
_refine_ls_goodness_of_fit_ref 1.128
_refine_ls_hydrogen_treatment mixed
_refine_ls_matrix_type full
_refine_ls_number_parameters 122
_refine_ls_number_reflns 1597
_refine_ls_number_restraints 40
_refine_ls_restrained_S_all 1.122
_refine_ls_R_factor_all 0.0455
_refine_ls_R_factor_gt 0.0356
_refine_ls_shift/su_max 0.001
_refine_ls_shift/su_mean 0.000
_refine_ls_structure_factor_coef Fsqd
_refine_ls_weighting_details 'calc w=1/[\s^2^(Fo^2^)+(0.1000P)^2^+0.0000P] where P=(Fo^2^+2Fc^2^)/3'
_refine_ls_weighting_scheme calc
_refine_ls_wR_factor_gt 0.1294
_refine_ls_wR_factor_ref 0.1355
_reflns_number_gt 1287
_reflns_number_total 1597
_reflns_threshold_expression >2sigma(I)
_cod_data_source_file de0014.cif
_cod_original_sg_symbol_H-M C2/c
_cod_database_code 2103121

loop_
_symmetry_equiv_pos_as_xyz
'x, y, z'
'-x, y, -z+1/2'
'x+1/2, y+1/2, z'
'-x+1/2, y+1/2, -z+1/2'
'-x, -y, -z'
'x, -y, z-1/2'
'-x+1/2, -y+1/2, -z'
'x+1/2, -y+1/2, z-1/2'

loop_
_atom_site_label
_atom_site_fract_x
_atom_site_fract_y
_atom_site_fract_z
_atom_site_U_iso_or_equiv
_atom_site_adp_type
_atom_site_calc_flag
_atom_site_refinement_flags
_atom_site_occupancy
_atom_site_disorder_assembly
_atom_site_disorder_group
_atom_site_type_symbol
O1 0.06910(4) 0.07106(14) 0.18797(6) 0.0511(3) Uani d U 1 . . O
H1X 0.0753 0.0656 0.2563 0.066 Uiso calc PR 0.604(12) A 1 H
H1Y 0.0385 0.0066 0.1544 0.066 Uiso calc PR 0.396(12) A 2 H
O2A 0.0897(3) 0.0166(8) -0.0891(4) 0.0667(9) Uani d PDU 0.604(12) A 1 O
O3A 0.0056(3) 0.2159(15) -0.0642(6) 0.0504(12) Uani d PDU 0.604(12) A 1 O
H3X -0.0115 0.1223 -0.1077 0.066 Uiso calc PR 0.604(12) A 1 H
O2B 0.0174(4) 0.202(3) -0.0774(11) 0.0556(17) Uani d PDU 0.396(12) A 2 O
O3B 0.1107(4) 0.0603(13) -0.0999(5) 0.0624(15) Uani d PDU 0.396(12) A 2 O
H3Y 0.0915 0.0148 -0.1588 0.081 Uiso calc PR 0.396(12) A 2 H
C1 0.10260(5) 0.31317(18) 0.04841(8) 0.0395(3) Uani d DU 1 . . C
H1A 0.1005 0.4708 0.0258 0.051 Uiso calc PR 0.604(12) A 1 H
H1B 0.0980 0.4653 0.0180 0.051 Uiso calc PR 0.396(12) A 2 H
C2 0.06923(5) 0.30032(16) 0.15243(8) 0.0375(3) Uani d U 1 A . C
H2 0.0257 0.3518 0.1336 0.049 Uiso calc R 1 . . H
C3 0.10238(6) 0.4462(2) 0.24469(10) 0.0508(3) Uani d U 1 . . C
H3A 0.0965 0.6021 0.2233 0.066 Uiso calc R 1 A . H
H3B 0.0831 0.4232 0.3119 0.066 Uiso calc R 1 . . H
C4 0.17203(6) 0.3984(2) 0.27000(11) 0.0580(4) Uani d U 1 A . C
H4A 0.1782 0.2491 0.3011 0.075 Uiso calc R 1 . . H
H4B 0.1912 0.5043 0.3251 0.075 Uiso calc R 1 . . H
C5 0.20362(6) 0.4158(3) 0.16539(13) 0.0670(4) Uani d U 1 . . C
H5A 0.2478 0.3770 0.1829 0.087 Uiso calc R 1 A . H
H5B 0.2009 0.5688 0.1383 0.087 Uiso calc R 1 . . H
C6 0.17235(6) 0.2601(3) 0.07521(11) 0.0593(4) Uani d U 1 A . C
H6A 0.1776 0.1062 0.1003 0.077 Uiso calc R 1 . . H
H6B 0.1924 0.2764 0.0084 0.077 Uiso calc R 1 . . H
C7A 0.0700(3) 0.1837(13) -0.0512(6) 0.0381(12) Uani d PDU 0.604(12) A 1 C
C7B 0.0683(5) 0.154(2) -0.0350(8) 0.040(2) Uani d PDU 0.396(12) A 2 C

loop_
_atom_site_aniso_label
_atom_site_aniso_U_11
_atom_site_aniso_U_22
_atom_site_aniso_U_33
_atom_site_aniso_U_12
_atom_site_aniso_U_13
_atom_site_aniso_U_23
O1 0.0646(5) 0.0517(5) 0.0351(4) -0.0160(4) -0.0003(3) 0.0076(3)
O2A 0.076(2) 0.0853(19) 0.0387(11) 0.0076(15) 0.0088(13) -0.0234(12)
O3A 0.056(2) 0.0437(11) 0.046(2) -0.0028(16) -0.0124(16) 0.0014(14)
O2B 0.056(3) 0.063(4) 0.046(2) -0.015(2) -0.003(2) -0.001(2)
O3B 0.078(3) 0.076(3) 0.0316(16) 0.018(2) -0.0002(19) -0.0143(16)
C1 0.0488(6) 0.0422(6) 0.0274(5) -0.0026(4) 0.0046(4) 0.0018(4)
C2 0.0401(5) 0.0415(6) 0.0308(5) 0.0024(4) 0.0042(4) -0.0028(4)
C3 0.0625(7) 0.0504(6) 0.0392(6) 0.0000(5) 0.0052(5) -0.0136(5)
C4 0.0602(7) 0.0631(8) 0.0460(7) -0.0109(6) -0.0103(5) -0.0082(6)
C5 0.0453(6) 0.0846(10) 0.0697(9) -0.0165(6) 0.0023(6) -0.0025(7)
C6 0.0464(7) 0.0844(9) 0.0493(7) -0.0023(6) 0.0152(5) -0.0089(7)
C7A 0.0610(18) 0.0359(17) 0.0153(19) -0.0005(11) -0.0020(14) 0.0092(19)
C7B 0.063(3) 0.043(4) 0.015(3) 0.005(2) 0.0080(16) 0.015(2)

loop_
_atom_type_symbol
_atom_type_description
_atom_type_scat_dispersion_real
_atom_type_scat_dispersion_imag
_atom_type_scat_source
C C 0.0181 0.0091 'International Tables Vol C Tables 4.2.6.8 and 6.1.1.4'
H H 0.0000 0.0000 'International Tables Vol C Tables 4.2.6.8 and 6.1.1.4'
O O 0.0492 0.0322 'International Tables Vol C Tables 4.2.6.8 and 6.1.1.4'

loop_
_geom_angle_atom_site_label_1
_geom_angle_atom_site_label_2
_geom_angle_atom_site_label_3
_geom_angle
C2 O1 H1X 109.5
C2 O1 H1Y 109.5
C7B O3B H3Y 109.5
C7B C1 C6 112.9(5)
C7B C1 C2 106.2(5)
C6 C1 C2 111.64(9)
C6 C1 C7A 113.4(3)
C2 C1 C7A 114.2(4)
C6 C1 H1A 105.6
C2 C1 H1A 105.6
C7A C1 H1A 105.6
C7B C1 H1B 108.7
C6 C1 H1B 108.7
C2 C1 H1B 108.7
O1 C2 C3 110.35(9)
O1 C2 C1 108.29(8)
C3 C2 C1 110.60(9)
O1 C2 H2 109.2
C3 C2 H2 109.2
C1 C2 H2 109.2
C4 C3 C2 113.18(10)
C4 C3 H3A 108.9
C2 C3 H3A 108.9
C4 C3 H3B 108.9
C2 C3 H3B 108.9
H3A C3 H3B 107.8
C3 C4 C5 110.95(10)
C3 C4 H4A 109.4
C5 C4 H4A 109.4
C3 C4 H4B 109.4
C5 C4 H4B 109.4
H4A C4 H4B 108.0
C4 C5 C6 110.72(11)
C4 C5 H5A 109.5
C6 C5 H5A 109.5
C4 C5 H5B 109.5
C6 C5 H5B 109.5
H5A C5 H5B 108.1
C5 C6 C1 110.60(11)
C5 C6 H6A 109.5
C1 C6 H6A 109.5
C5 C6 H6B 109.5
C1 C6 H6B 109.5
H6A C6 H6B 108.1
O2A C7A O3A 118.1(6)
O2A C7A C1 125.3(6)
O3A C7A C1 111.4(6)
O2B C7B O3B 119.2(9)
O2B C7B C1 118.6(10)
O3B C7B C1 109.6(7)

loop_
_geom_bond_atom_site_label_1
_geom_bond_atom_site_label_2
_geom_bond_distance
O1 C2 1.4356(13)
O1 H1X 0.8200
O1 H1Y 0.8200
O2A C7A 1.198(8)
O3A C7A 1.380(10)
O3A H3X 0.8200
O2B C7B 1.178(12)
O3B C7B 1.393(11)
O3B H3Y 0.8200
C1 C7B 1.505(6)
C1 C6 1.5204(18)
C1 C2 1.5302(14)
C1 C7A 1.521(4)
C1 H1A 0.9800
C1 H1B 0.9800
C2 C3 1.5158(15)
C2 H2 0.9800
C3 C4 1.5105(19)
C3 H3A 0.9700
C3 H3B 0.9700
C4 C5 1.516(2)
C4 H4A 0.9700
C4 H4B 0.9700
C5 C6 1.519(2)
C5 H5A 0.9700
C5 H5B 0.9700
C6 H6A 0.9700
C6 H6B 0.9700

loop_
_geom_hbond_atom_site_label_D
_geom_hbond_atom_site_label_H
_geom_hbond_atom_site_label_A
_geom_hbond_site_symmetry_A
_geom_hbond_distance_DH
_geom_hbond_distance_HA
_geom_hbond_distance_DA
_geom_hbond_angle_DHA
O1 H1X O2A 6_556 0.82 1.92 2.724(4) 167.4
O1 H1Y O2B 5 0.82 1.89 2.687(14) 165.5
O3A H3X O1 5 0.82 1.87 2.665(9) 164.7
O3B H3Y O1 6 0.82 1.92 2.717(6) 163.4

loop_
_geom_torsion_atom_site_label_1
_geom_torsion_atom_site_label_2
_geom_torsion_atom_site_label_3
_geom_torsion_atom_site_label_4
_geom_torsion
C7B C1 C2 O1 55.9(5)
C6 C1 C2 O1 -67.52(12)
C7A C1 C2 O1 62.8(4)
C7B C1 C2 C3 176.9(5)
C6 C1 C2 C3 53.51(13)
C7A C1 C2 C3 -176.2(4)
O1 C2 C3 C4 67.02(13)
C1 C2 C3 C4 -52.78(13)
C2 C3 C4 C5 54.55(16)
C3 C4 C5 C6 -56.27(17)
C4 C5 C6 C1 57.65(16)
C7B C1 C6 C5 -176.1(6)
C2 C1 C6 C5 -56.56(14)
C7A C1 C6 C5 172.7(4)
C6 C1 C7A O2A 18.7(12)
C2 C1 C7A O2A -110.7(10)
C6 C1 C7A O3A 172.6(6)
C2 C1 C7A O3A 43.2(8)
C6 C1 C7B O2B -166.1(12)
C2 C1 C7B O2B 71.2(14)
C6 C1 C7B O3B -24.6(10)
C2 C1 C7B O3B -147.2(7)
